data_2243626
loop_
_publ_author_name
'Dias, H. V. Rasika'
'Pramanik, Abhijit'

_publ_section_title
;
 Nickel(II) carbonyl, ammonia, and acetonitrile complexes supported by a
 pyridine dipyrrolide pincer ligand
;
_journal_issue 11
_journal_name_full 'Acta Crystallographica Section E'
_journal_page_first 1741
_journal_page_last 1747
_journal_paper_doi 10.1107/S2056989020013341
_journal_volume 76
_journal_year 2020
_chemical_formula_iupac '[Ni (C41 H33 N3) (C2 H3 N)]'
_chemical_formula_moiety 'C43 H36 N4 Ni, C6 H14'
_chemical_formula_sum 'C49 H50 N4 Ni'
_chemical_formula_weight 753.64
_chemical_name_common
(Acetonitrile-\k<i>N</i>)[2,2'-(pyridine-2,6-diyl)bis(3,5-di-<i>p</i>-tolylpyrrolido-\k<i>N</i>)]nickel(II)
_chemical_name_systematic
(Acetonitrile-\k<i>N</i>){2,2'-(pyridine-2,6-diyl)bis[3,5-bis(4-methylphenyl)pyrrolido-\k<i>N</i>]}nickel(II)
_space_group_crystal_system triclinic
_space_group_IT_number 2
_space_group_name_Hall '-P 1'
_space_group_name_H-M_alt 'P -1'
_atom_sites_solution_hydrogens geom
_atom_sites_solution_primary dual
_atom_sites_solution_secondary difmap
_audit_creation_method
;
Olex2 1.2
(compiled 2018.05.29 svn.r3508 for OlexSys, GUI svn.r5506)
;
_cell_angle_alpha 67.162(2)
_cell_angle_beta 68.881(2)
_cell_angle_gamma 80.665(2)
_cell_formula_units_Z 2
_cell_length_a 11.2735(16)
_cell_length_b 14.1802(19)
_cell_length_c 14.688(2)
_cell_measurement_reflns_used 8799
_cell_measurement_temperature 100(2)
_cell_measurement_theta_max 32.84
_cell_measurement_theta_min 2.45
_cell_volume 2017.9(5)
_computing_cell_refinement
;
SAINT (Bruker, 2016)
;
_computing_data_collection
;
APEX3 (Bruker, 2016)
;
_computing_data_reduction
;
SAINT Bruker, 2016)
;
_computing_molecular_graphics
;
<i>OLEX2</i> (Dolomanov <i>et al.</i>,  2009)
;
_computing_publication_material
;
<i>OLEX2</i> (Dolomanov <i>et al.</i>,  2009)
;
_computing_structure_refinement
;
ShelXL (Sheldrick, 2015a)
;
_computing_structure_solution
;
ShelXT (Sheldrick, 2015b)
;
_diffrn_ambient_temperature 99.98
_diffrn_measured_fraction_theta_full 0.999
_diffrn_measured_fraction_theta_max 0.999
_diffrn_measurement_device_type 'Bruker APEXII CCD'
_diffrn_measurement_method '\f and \w scans'
_diffrn_radiation_monochromator curved-graphite
_diffrn_radiation_type MoK\a
_diffrn_radiation_wavelength 0.71073
_diffrn_reflns_av_R_equivalents 0.0581
_diffrn_reflns_av_unetI/netI 0.0833
_diffrn_reflns_limit_h_max 15
_diffrn_reflns_limit_h_min -15
_diffrn_reflns_limit_k_max 18
_diffrn_reflns_limit_k_min -18
_diffrn_reflns_limit_l_max 19
_diffrn_reflns_limit_l_min -19
_diffrn_reflns_number 21869
_diffrn_reflns_theta_full 25.242
_diffrn_reflns_theta_max 28.282
_diffrn_reflns_theta_min 2.066
_diffrn_standards_number 0
_exptl_absorpt_coefficient_mu 0.520
_exptl_absorpt_correction_T_max 0.8990
_exptl_absorpt_correction_T_min 0.6856
_exptl_absorpt_correction_type multi-scan
_exptl_absorpt_process_details
;
(SADABS; Bruker, 2016)
;
_exptl_crystal_colour colourless
_exptl_crystal_density_diffrn 1.240
_exptl_crystal_density_method 'not measured'
_exptl_crystal_description prism
_exptl_crystal_F_000 800
_exptl_crystal_size_max 0.195
_exptl_crystal_size_mid 0.118
_exptl_crystal_size_min 0.094
_refine_diff_density_max 1.747
_refine_diff_density_min -0.934
_refine_ls_extinction_method none
_refine_ls_goodness_of_fit_ref 1.000
_refine_ls_hydrogen_treatment constr
_refine_ls_matrix_type full
_refine_ls_number_parameters 551
_refine_ls_number_reflns 9994
_refine_ls_number_restraints 178
_refine_ls_restrained_S_all 1.004
_refine_ls_R_factor_all 0.0897
_refine_ls_R_factor_gt 0.0679
_refine_ls_shift/su_max 0.002
_refine_ls_shift/su_mean 0.000
_refine_ls_structure_factor_coef Fsqd
_refine_ls_weighting_details 'w=1/[\s^2^(Fo^2^)+(0.1214P)^2^] where P=(Fo^2^+2Fc^2^)/3'
_refine_ls_weighting_scheme calc
_refine_ls_wR_factor_gt 0.1785
_refine_ls_wR_factor_ref 0.1927
_reflns_number_gt 7327
_reflns_number_total 9994
_reflns_threshold_expression 'I > 2\s(I)'
_cod_data_source_file zl2799sup1.cif
_cod_data_source_block pyrr2PyNiCNMe
_cod_original_cell_volume 2018.0(5)
_cod_database_code 2243626
_shelx_space_group_comment
;
The symmetry employed for this shelxl refinement is uniquely defined
by the following loop, which should always be used as a source of
symmetry information in preference to the above space-group names.
They are only intended as comments.
;
_shelx_estimated_absorpt_t_min 0.905
_shelx_estimated_absorpt_t_max 0.953

loop_
_space_group_symop_operation_xyz
'x, y, z'
'-x, -y, -z'

loop_
_atom_site_type_symbol
_atom_site_label
_atom_site_fract_x
_atom_site_fract_y
_atom_site_fract_z
_atom_site_U_iso_or_equiv
_atom_site_adp_type
_atom_site_calc_flag
_atom_site_occupancy
_atom_site_disorder_assembly
_atom_site_disorder_group
Ni Ni 0.71466(3) 1.00913(3) 0.03328(2) 0.02033(13) Uani d 1 . .
N N1 0.7942(2) 1.03447(17) -0.11157(17) 0.0212(5) Uani d 1 . .
N N2 0.6207(2) 0.91916(17) 0.02538(17) 0.0210(5) Uani d 1 . .
N N3 0.6076(2) 0.96688(17) 0.17567(17) 0.0224(5) Uani d 1 . .
N N4 0.8317(2) 1.07621(18) 0.04797(16) 0.0229(5) Uani d 1 . .
C C1 0.9005(2) 1.0819(2) -0.19073(19) 0.0223(5) Uani d 1 . .
C C2 0.9285(3) 1.0467(2) -0.2735(2) 0.0247(6) Uani d 1 . .
H H2 0.998662 1.066023 -0.336441 0.030 Uiso calc 1 . .
C C3 0.8342(3) 0.9777(2) -0.2468(2) 0.0226(5) Uani d 1 . .
C C4 0.7529(3) 0.9711(2) -0.1464(2) 0.0222(5) Uani d 1 . .
C C5 0.9676(3) 1.1629(2) -0.19148(19) 0.0226(5) Uani d 1 . .
C C6 0.9035(3) 1.2478(2) -0.1678(2) 0.0276(6) Uani d 1 . .
H H6 0.813506 1.253780 -0.150189 0.033 Uiso calc 1 . .
C C7 0.9693(3) 1.3232(2) -0.1696(2) 0.0333(7) Uani d 1 . .
H H7 0.923784 1.379786 -0.152441 0.040 Uiso calc 1 . .
C C8 1.1014(3) 1.3173(2) -0.1963(2) 0.0343(7) Uani d 1 . .
C C9 1.1657(3) 1.2342(2) -0.2225(2) 0.0311(7) Uani d 1 . .
H H9 1.255844 1.229402 -0.242326 0.037 Uiso calc 1 . .
C C10 1.0997(3) 1.1583(2) -0.2200(2) 0.0266(6) Uani d 1 . .
H H10 1.145525 1.102123 -0.238019 0.032 Uiso calc 1 . .
C C11 1.1735(4) 1.3984(3) -0.1962(3) 0.0535(10) Uani d 1 . .
H H11A 1.217241 1.441655 -0.268374 0.080 Uiso calc 1 . .
H H11B 1.236159 1.365374 -0.160591 0.080 Uiso calc 1 . .
H H11C 1.113791 1.440597 -0.159493 0.080 Uiso calc 1 . .
C C12 0.8259(3) 0.9241(2) -0.31327(19) 0.0241(6) Uani d 1 . .
C C13 0.9345(3) 0.8812(2) -0.3679(2) 0.0290(6) Uani d 1 . .
H H13 1.014827 0.888036 -0.364089 0.035 Uiso calc 1 . .
C C14 0.9268(3) 0.8288(2) -0.4276(2) 0.0332(7) Uani d 1 . .
H H14 1.002180 0.800355 -0.464251 0.040 Uiso calc 1 . .
C C15 0.8110(3) 0.8167(2) -0.4353(2) 0.0298(6) Uani d 1 . .
C C16 0.7029(3) 0.8629(2) -0.3836(2) 0.0296(6) Uani d 1 . .
H H16 0.622987 0.857461 -0.389079 0.036 Uiso calc 1 . .
C C17 0.7102(3) 0.9167(2) -0.3242(2) 0.0273(6) Uani d 1 . .
H H17 0.635718 0.948668 -0.290877 0.033 Uiso calc 1 . .
C C18 0.8019(4) 0.7559(3) -0.4967(3) 0.0419(8) Uani d 1 . .
H H18A 0.783106 0.684718 -0.450295 0.063 Uiso calc 1 . .
H H18B 0.882819 0.758244 -0.552870 0.063 Uiso calc 1 . .
H H18C 0.733704 0.785281 -0.527028 0.063 Uiso calc 1 . .
C C19 0.6536(3) 0.9030(2) -0.0665(2) 0.0229(6) Uani d 1 . .
C C20 0.5975(3) 0.8240(2) -0.0690(2) 0.0272(6) Uani d 1 . .
H H20 0.618319 0.811856 -0.132312 0.033 Uiso calc 1 . .
C C21 0.5111(3) 0.7634(2) 0.0217(2) 0.0296(6) Uani d 1 . .
H H21 0.471606 0.710148 0.019940 0.035 Uiso calc 1 . .
C C22 0.4807(3) 0.7788(2) 0.1153(2) 0.0278(6) Uani d 1 . .
H H22 0.421338 0.736637 0.177326 0.033 Uiso calc 1 . .
C C23 0.5394(2) 0.8577(2) 0.1162(2) 0.0220(5) Uani d 1 . .
C C24 0.5332(3) 0.8847(2) 0.2030(2) 0.0222(5) Uani d 1 . .
C C25 0.4838(3) 0.8383(2) 0.3115(2) 0.0231(6) Uani d 1 . .
C C26 0.5283(3) 0.8943(2) 0.3523(2) 0.0244(6) Uani d 1 . .
H H26 0.511937 0.880844 0.424332 0.029 Uiso calc 1 . .
C C27 0.6013(3) 0.9739(2) 0.2682(2) 0.0223(5) Uani d 1 . .
C C28 0.3986(3) 0.7499(2) 0.3716(2) 0.0224(5) Uani d 1 . .
C C29 0.2832(3) 0.7518(2) 0.3561(2) 0.0275(6) Uani d 1 . .
H H29 0.258054 0.811361 0.307600 0.033 Uiso calc 1 . .
C C30 0.2044(3) 0.6683(2) 0.4102(2) 0.0280(6) Uani d 1 . .
H H30 0.126830 0.671260 0.397359 0.034 Uiso calc 1 . .
C C31 0.2374(3) 0.5802(2) 0.4830(2) 0.0290(6) Uani d 1 . .
C C32 0.3523(3) 0.5792(2) 0.4990(2) 0.0331(7) Uani d 1 . .
H H32 0.376789 0.520100 0.548445 0.040 Uiso calc 1 . .
C C33 0.4316(3) 0.6622(2) 0.4446(2) 0.0290(6) Uani d 1 . .
H H33 0.509344 0.659241 0.457219 0.035 Uiso calc 1 . .
C C34 0.1504(3) 0.4896(3) 0.5423(3) 0.0412(8) Uani d 1 . .
H H34A 0.198295 0.428387 0.572026 0.062 Uiso calc 1 . .
H H34B 0.116748 0.478387 0.494491 0.062 Uiso calc 1 . .
H H34C 0.079749 0.503573 0.598715 0.062 Uiso calc 1 . .
C C35 0.6484(3) 1.0604(2) 0.2766(2) 0.0263(6) Uani d 1 . .
C C36 0.6888(3) 1.0435(3) 0.3615(2) 0.0336(7) Uani d 1 . .
H H36 0.689473 0.976019 0.410764 0.040 Uiso calc 1 . .
C C37 0.7279(3) 1.1237(3) 0.3746(3) 0.0408(8) Uani d 1 . .
H H37 0.752837 1.110883 0.433680 0.049 Uiso calc 1 . .
C C38 0.7310(3) 1.2221(3) 0.3028(3) 0.0434(9) Uani d 1 . .
C C39 0.6875(3) 1.2401(3) 0.2198(3) 0.0410(8) Uani d 1 . .
H H39 0.686475 1.307769 0.171157 0.049 Uiso calc 1 . .
C C40 0.6455(3) 1.1603(2) 0.2071(2) 0.0306(6) Uani d 1 . .
H H40 0.614683 1.174097 0.150804 0.037 Uiso calc 1 . .
C C41 0.7823(4) 1.3079(4) 0.3137(4) 0.0701(14) Uani d 1 . .
H H41A 0.772811 1.291198 0.387242 0.105 Uiso calc 1 . .
H H41B 0.734805 1.371589 0.289428 0.105 Uiso calc 1 . .
H H41C 0.872489 1.316474 0.271541 0.105 Uiso calc 1 . .
C C42 0.9054(3) 1.1128(2) 0.0596(2) 0.0229(6) Uani d 1 . .
C C43 0.9938(3) 1.1640(2) 0.0752(2) 0.0301(6) Uani d 1 . .
H H43A 0.962221 1.233843 0.069903 0.045 Uiso calc 1 . .
H H43B 1.077168 1.166375 0.021547 0.045 Uiso calc 1 . .
H H43C 1.001893 1.126315 0.144527 0.045 Uiso calc 1 . .
C C1A 0.5344(10) 0.5285(8) -0.2757(10) 0.090(3) Uani d 0.779(5) A 1
H H1AA 0.557765 0.492990 -0.325469 0.136 Uiso calc 0.779(5) A 1
H H1AB 0.524481 0.602094 -0.312423 0.136 Uiso calc 0.779(5) A 1
H H1AC 0.453946 0.502305 -0.220821 0.136 Uiso calc 0.779(5) A 1
C C1B 0.6389(7) 0.5100(5) -0.2266(5) 0.0786(19) Uani d 0.779(5) A 1
H H1BA 0.648783 0.435829 -0.188773 0.094 Uiso calc 0.779(5) A 1
H H1BB 0.720963 0.534607 -0.281865 0.094 Uiso calc 0.779(5) A 1
C C1C 0.6032(7) 0.5668(6) -0.1514(6) 0.0899(19) Uani d 0.779(5) A 1
H H1CA 0.594961 0.640780 -0.190716 0.108 Uiso calc 0.779(5) A 1
H H1CB 0.518935 0.543845 -0.098965 0.108 Uiso calc 0.779(5) A 1
C C1D 0.6971(6) 0.5521(5) -0.0944(5) 0.0818(18) Uani d 0.779(5) A 1
H H1DA 0.715769 0.477924 -0.064400 0.098 Uiso calc 0.779(5) A 1
H H1DB 0.656402 0.576885 -0.035486 0.098 Uiso calc 0.779(5) A 1
C C1E 0.8225(6) 0.6066(5) -0.1616(5) 0.0698(17) Uani d 0.779(5) A 1
H H1EA 0.806894 0.679286 -0.200932 0.084 Uiso calc 0.779(5) A 1
H H1EB 0.874385 0.573326 -0.211928 0.084 Uiso calc 0.779(5) A 1
C C1F 0.8895(11) 0.5976(8) -0.0849(8) 0.114(3) Uani d 0.779(5) A 1
H H1FA 0.976978 0.620915 -0.123713 0.170 Uiso calc 0.779(5) A 1
H H1FB 0.890856 0.526034 -0.038434 0.170 Uiso calc 0.779(5) A 1
H H1FC 0.843881 0.640080 -0.043258 0.170 Uiso calc 0.779(5) A 1
C C1G 0.519(4) 0.501(2) -0.269(3) 0.063(5) Uani d 0.221(5) A 2
H H1GA 0.508682 0.549644 -0.335107 0.095 Uiso calc 0.221(5) A 2
H H1GB 0.438516 0.466834 -0.223634 0.095 Uiso calc 0.221(5) A 2
H H1GC 0.585205 0.449655 -0.284042 0.095 Uiso calc 0.221(5) A 2
C C1H 0.5578(19) 0.558(2) -0.215(2) 0.084(4) Uani d 0.221(5) A 2
H H1HA 0.504530 0.534871 -0.140764 0.100 Uiso calc 0.221(5) A 2
H H1HB 0.539431 0.632029 -0.246983 0.100 Uiso calc 0.221(5) A 2
C C1I 0.6978(19) 0.543(2) -0.222(2) 0.085(4) Uani d 0.221(5) A 2
H H1IA 0.715850 0.469931 -0.187097 0.102 Uiso calc 0.221(5) A 2
H H1IB 0.751851 0.563699 -0.296523 0.102 Uiso calc 0.221(5) A 2
C C1J 0.732(2) 0.6058(17) -0.172(2) 0.090(4) Uani d 0.221(5) A 2
H H1JA 0.651340 0.636442 -0.137639 0.108 Uiso calc 0.221(5) A 2
H H1JB 0.783165 0.663231 -0.229621 0.108 Uiso calc 0.221(5) A 2
C C1K 0.802(3) 0.5613(16) -0.092(2) 0.094(4) Uani d 0.221(5) A 2
H H1KA 0.856979 0.501915 -0.103297 0.113 Uiso calc 0.221(5) A 2
H H1KB 0.741166 0.538388 -0.020175 0.113 Uiso calc 0.221(5) A 2
C C1L 0.884(4) 0.647(2) -0.108(3) 0.078(5) Uani d 0.221(5) A 2
H H1LA 0.941234 0.670951 -0.180777 0.116 Uiso calc 0.221(5) A 2
H H1LB 0.934141 0.620361 -0.060830 0.116 Uiso calc 0.221(5) A 2
H H1LC 0.828534 0.703624 -0.093759 0.116 Uiso calc 0.221(5) A 2

loop_
_atom_site_aniso_label
_atom_site_aniso_U_11
_atom_site_aniso_U_22
_atom_site_aniso_U_33
_atom_site_aniso_U_12
_atom_site_aniso_U_13
_atom_site_aniso_U_23
Ni 0.0217(2) 0.0251(2) 0.01235(18) -0.00525(13) -0.00082(13) -0.00728(14)
N1 0.0227(11) 0.0236(11) 0.0153(10) -0.0031(9) -0.0035(9) -0.0066(9)
N2 0.0209(11) 0.0276(12) 0.0133(10) -0.0047(9) -0.0018(8) -0.0079(9)
N3 0.0225(11) 0.0271(12) 0.0163(10) -0.0034(9) -0.0016(9) -0.0095(9)
N4 0.0243(11) 0.0282(12) 0.0111(10) -0.0064(9) 0.0010(8) -0.0058(9)
C1 0.0210(13) 0.0272(14) 0.0125(11) -0.0021(11) -0.0009(10) -0.0043(10)
C2 0.0250(13) 0.0289(14) 0.0151(12) -0.0008(11) -0.0017(10) -0.0070(11)
C3 0.0247(13) 0.0273(14) 0.0135(12) 0.0010(11) -0.0042(10) -0.0075(10)
C4 0.0250(13) 0.0261(14) 0.0148(12) -0.0011(11) -0.0054(10) -0.0075(10)
C5 0.0245(13) 0.0260(13) 0.0115(11) -0.0038(11) -0.0018(10) -0.0030(10)
C6 0.0301(15) 0.0299(15) 0.0190(13) -0.0029(12) -0.0058(11) -0.0060(11)
C7 0.0455(18) 0.0264(15) 0.0245(15) -0.0033(13) -0.0066(13) -0.0090(12)
C8 0.0450(18) 0.0346(16) 0.0188(14) -0.0156(14) -0.0057(13) -0.0036(12)
C9 0.0283(15) 0.0400(17) 0.0195(13) -0.0083(13) -0.0047(11) -0.0050(12)
C10 0.0281(14) 0.0294(15) 0.0156(12) -0.0033(11) -0.0024(11) -0.0047(11)
C11 0.065(3) 0.053(2) 0.045(2) -0.028(2) -0.0103(19) -0.0168(18)
C12 0.0298(14) 0.0270(14) 0.0106(11) -0.0032(11) -0.0002(10) -0.0066(10)
C13 0.0274(14) 0.0364(16) 0.0198(13) -0.0018(12) -0.0016(11) -0.0119(12)
C14 0.0363(17) 0.0378(17) 0.0204(14) 0.0005(13) 0.0010(12) -0.0153(13)
C15 0.0395(17) 0.0325(15) 0.0142(12) -0.0067(13) -0.0008(11) -0.0100(11)
C16 0.0325(15) 0.0398(16) 0.0179(13) -0.0049(13) -0.0063(11) -0.0120(12)
C17 0.0304(15) 0.0353(15) 0.0142(12) 0.0002(12) -0.0030(11) -0.0111(11)
C18 0.055(2) 0.0460(19) 0.0255(16) -0.0127(16) -0.0008(15) -0.0210(15)
C19 0.0243(13) 0.0290(14) 0.0132(12) 0.0002(11) -0.0030(10) -0.0085(10)
C20 0.0299(15) 0.0353(15) 0.0169(13) -0.0067(12) -0.0039(11) -0.0110(12)
C21 0.0316(15) 0.0347(16) 0.0232(14) -0.0116(12) -0.0042(12) -0.0114(12)
C22 0.0270(14) 0.0328(15) 0.0189(13) -0.0110(12) 0.0000(11) -0.0073(12)
C23 0.0208(13) 0.0268(13) 0.0137(12) -0.0027(10) -0.0004(10) -0.0065(10)
C24 0.0217(13) 0.0260(13) 0.0165(12) -0.0038(10) -0.0019(10) -0.0079(10)
C25 0.0204(13) 0.0289(14) 0.0165(12) -0.0021(11) -0.0014(10) -0.0081(11)
C26 0.0238(13) 0.0330(15) 0.0148(12) -0.0027(11) -0.0016(10) -0.0105(11)
C27 0.0222(13) 0.0282(14) 0.0146(12) -0.0020(11) -0.0024(10) -0.0085(10)
C28 0.0241(13) 0.0243(13) 0.0144(12) -0.0039(11) 0.0001(10) -0.0069(10)
C29 0.0290(14) 0.0274(14) 0.0186(13) -0.0016(11) -0.0043(11) -0.0033(11)
C30 0.0250(14) 0.0346(15) 0.0223(14) -0.0048(12) -0.0035(11) -0.0104(12)
C31 0.0340(16) 0.0301(15) 0.0202(13) -0.0075(12) -0.0019(12) -0.0101(12)
C32 0.0402(17) 0.0275(15) 0.0252(15) -0.0031(13) -0.0100(13) -0.0024(12)
C33 0.0275(14) 0.0333(15) 0.0241(14) -0.0036(12) -0.0077(12) -0.0074(12)
C34 0.045(2) 0.0354(17) 0.0371(18) -0.0169(15) -0.0078(15) -0.0053(14)
C35 0.0221(13) 0.0374(16) 0.0189(13) -0.0037(12) 0.0020(10) -0.0164(12)
C36 0.0269(15) 0.054(2) 0.0222(14) -0.0069(14) 0.0008(11) -0.0220(14)
C37 0.0291(16) 0.066(2) 0.0367(18) -0.0086(15) -0.0001(13) -0.0357(18)
C38 0.0357(18) 0.055(2) 0.047(2) -0.0112(15) 0.0054(15) -0.0389(18)
C39 0.0355(17) 0.0375(18) 0.046(2) -0.0045(14) 0.0027(15) -0.0235(16)
C40 0.0254(14) 0.0332(16) 0.0290(15) -0.0041(12) 0.0008(12) -0.0145(13)
C41 0.064(3) 0.081(3) 0.084(3) -0.019(2) 0.000(2) -0.064(3)
C42 0.0268(14) 0.0238(13) 0.0143(12) -0.0032(11) -0.0034(10) -0.0049(10)
C43 0.0299(15) 0.0332(16) 0.0292(15) -0.0073(12) -0.0112(12) -0.0095(13)
C1A 0.094(6) 0.093(6) 0.098(5) -0.016(5) -0.010(5) -0.061(5)
C1B 0.092(4) 0.070(4) 0.068(3) -0.007(3) -0.014(3) -0.027(3)
C1C 0.104(4) 0.080(4) 0.082(4) -0.008(3) -0.023(3) -0.030(3)
C1D 0.087(4) 0.070(3) 0.082(4) -0.006(3) -0.020(3) -0.027(3)
C1E 0.078(4) 0.059(3) 0.063(3) -0.012(3) -0.010(3) -0.020(3)
C1F 0.121(6) 0.121(7) 0.107(7) -0.036(7) -0.012(6) -0.060(6)
C1G 0.084(10) 0.062(10) 0.076(9) -0.002(9) -0.048(8) -0.038(8)
C1H 0.098(6) 0.085(6) 0.076(6) -0.003(6) -0.026(6) -0.038(5)
C1I 0.095(5) 0.080(5) 0.077(5) -0.008(5) -0.023(5) -0.028(5)
C1J 0.094(5) 0.081(5) 0.079(5) -0.006(5) -0.017(5) -0.020(5)
C1K 0.097(6) 0.084(6) 0.087(6) -0.008(6) -0.017(6) -0.025(6)
C1L 0.097(10) 0.072(11) 0.078(10) -0.033(10) -0.028(9) -0.031(9)

loop_
_atom_type_symbol
_atom_type_description
_atom_type_scat_dispersion_real
_atom_type_scat_dispersion_imag
_atom_type_scat_source
C C 0.0033 0.0016 'International Tables Vol C Tables 4.2.6.8 and 6.1.1.4'
H H 0.0000 0.0000 'International Tables Vol C Tables 4.2.6.8 and 6.1.1.4'
N N 0.0061 0.0033 'International Tables Vol C Tables 4.2.6.8 and 6.1.1.4'
Ni Ni 0.3393 1.1124 'International Tables Vol C Tables 4.2.6.8 and 6.1.1.4'

loop_
_geom_angle_atom_site_label_1
_geom_angle_atom_site_label_2
_geom_angle_atom_site_label_3
_geom_angle_site_symmetry_1
_geom_angle_site_symmetry_3
_geom_angle
_geom_angle_publ_flag
N1 Ni N3 . . 166.68(9) ?
N2 Ni N1 . . 83.38(9) ?
N2 Ni N3 . . 83.52(9) ?
N2 Ni N4 . . 168.06(10) ?
N4 Ni N1 . . 96.77(9) ?
N4 Ni N3 . . 96.54(10) ?
C1 N1 Ni . . 138.26(19) ?
C1 N1 C4 . . 106.5(2) ?
C4 N1 Ni . . 113.43(17) ?
C19 N2 Ni . . 118.35(18) ?
C23 N2 Ni . . 117.87(18) ?
C23 N2 C19 . . 122.5(2) ?
C24 N3 Ni . . 112.48(17) ?
C27 N3 Ni . . 138.85(19) ?
C27 N3 C24 . . 106.1(2) ?
C42 N4 Ni . . 176.7(2) ?
N1 C1 C2 . . 109.5(2) ?
N1 C1 C5 . . 124.8(2) ?
C2 C1 C5 . . 125.5(2) ?
C1 C2 H2 . . 126.0 ?
C1 C2 C3 . . 107.9(2) ?
C3 C2 H2 . . 126.0 ?
C2 C3 C12 . . 125.8(2) ?
C4 C3 C2 . . 105.8(2) ?
C4 C3 C12 . . 128.4(3) ?
N1 C4 C3 . . 110.2(2) ?
N1 C4 C19 . . 113.8(2) ?
C3 C4 C19 . . 134.9(3) ?
C6 C5 C1 . . 122.1(2) ?
C10 C5 C1 . . 119.9(3) ?
C10 C5 C6 . . 117.9(3) ?
C5 C6 H6 . . 119.6 ?
C7 C6 C5 . . 120.8(3) ?
C7 C6 H6 . . 119.6 ?
C6 C7 H7 . . 119.5 ?
C6 C7 C8 . . 121.1(3) ?
C8 C7 H7 . . 119.5 ?
C7 C8 C11 . . 121.2(3) ?
C9 C8 C7 . . 118.2(3) ?
C9 C8 C11 . . 120.6(3) ?
C8 C9 H9 . . 119.6 ?
C10 C9 C8 . . 120.8(3) ?
C10 C9 H9 . . 119.6 ?
C5 C10 H10 . . 119.4 ?
C9 C10 C5 . . 121.2(3) ?
C9 C10 H10 . . 119.4 ?
C8 C11 H11A . . 109.5 ?
C8 C11 H11B . . 109.5 ?
C8 C11 H11C . . 109.5 ?
H11A C11 H11B . . 109.5 ?
H11A C11 H11C . . 109.5 ?
H11B C11 H11C . . 109.5 ?
C13 C12 C3 . . 120.6(3) ?
C13 C12 C17 . . 118.2(3) ?
C17 C12 C3 . . 121.2(3) ?
C12 C13 H13 . . 119.6 ?
C14 C13 C12 . . 120.8(3) ?
C14 C13 H13 . . 119.6 ?
C13 C14 H14 . . 119.2 ?
C13 C14 C15 . . 121.5(3) ?
C15 C14 H14 . . 119.2 ?
C14 C15 C16 . . 117.6(3) ?
C14 C15 C18 . . 121.5(3) ?
C16 C15 C18 . . 120.9(3) ?
C15 C16 H16 . . 119.4 ?
C17 C16 C15 . . 121.1(3) ?
C17 C16 H16 . . 119.4 ?
C12 C17 H17 . . 119.7 ?
C16 C17 C12 . . 120.6(3) ?
C16 C17 H17 . . 119.7 ?
C15 C18 H18A . . 109.5 ?
C15 C18 H18B . . 109.5 ?
C15 C18 H18C . . 109.5 ?
H18A C18 H18B . . 109.5 ?
H18A C18 H18C . . 109.5 ?
H18B C18 H18C . . 109.5 ?
N2 C19 C4 . . 110.6(2) ?
N2 C19 C20 . . 119.0(2) ?
C20 C19 C4 . . 130.2(2) ?
C19 C20 H20 . . 120.4 ?
C21 C20 C19 . . 119.1(3) ?
C21 C20 H20 . . 120.4 ?
C20 C21 H21 . . 119.3 ?
C20 C21 C22 . . 121.4(3) ?
C22 C21 H21 . . 119.3 ?
C21 C22 H22 . . 120.8 ?
C21 C22 C23 . . 118.4(2) ?
C23 C22 H22 . . 120.8 ?
N2 C23 C22 . . 119.5(2) ?
N2 C23 C24 . . 110.7(2) ?
C22 C23 C24 . . 129.7(2) ?
N3 C24 C23 . . 114.4(2) ?
N3 C24 C25 . . 110.6(2) ?
C25 C24 C23 . . 134.3(3) ?
C24 C25 C26 . . 105.9(2) ?
C24 C25 C28 . . 127.3(3) ?
C26 C25 C28 . . 126.8(2) ?
C25 C26 H26 . . 126.1 ?
C25 C26 C27 . . 107.9(2) ?
C27 C26 H26 . . 126.1 ?
N3 C27 C26 . . 109.5(2) ?
N3 C27 C35 . . 124.7(2) ?
C26 C27 C35 . . 125.3(2) ?
C29 C28 C25 . . 120.9(2) ?
C33 C28 C25 . . 121.1(3) ?
C33 C28 C29 . . 118.0(2) ?
C28 C29 H29 . . 119.4 ?
C30 C29 C28 . . 121.3(3) ?
C30 C29 H29 . . 119.4 ?
C29 C30 H30 . . 119.5 ?
C29 C30 C31 . . 120.9(3) ?
C31 C30 H30 . . 119.5 ?
C30 C31 C34 . . 120.6(3) ?
C32 C31 C30 . . 117.6(3) ?
C32 C31 C34 . . 121.8(3) ?
C31 C32 H32 . . 119.2 ?
C33 C32 C31 . . 121.6(3) ?
C33 C32 H32 . . 119.2 ?
C28 C33 H33 . . 119.7 ?
C32 C33 C28 . . 120.6(3) ?
C32 C33 H33 . . 119.7 ?
C31 C34 H34A . . 109.5 ?
C31 C34 H34B . . 109.5 ?
C31 C34 H34C . . 109.5 ?
H34A C34 H34B . . 109.5 ?
H34A C34 H34C . . 109.5 ?
H34B C34 H34C . . 109.5 ?
C36 C35 C27 . . 119.3(3) ?
C40 C35 C27 . . 122.2(3) ?
C40 C35 C36 . . 118.3(3) ?
C35 C36 H36 . . 119.6 ?
C37 C36 C35 . . 120.9(3) ?
C37 C36 H36 . . 119.6 ?
C36 C37 H37 . . 119.6 ?
C38 C37 C36 . . 120.8(3) ?
C38 C37 H37 . . 119.6 ?
C37 C38 C39 . . 118.6(3) ?
C37 C38 C41 . . 120.4(4) ?
C39 C38 C41 . . 120.9(4) ?
C38 C39 H39 . . 119.5 ?
C38 C39 C40 . . 121.0(3) ?
C40 C39 H39 . . 119.5 ?
C35 C40 C39 . . 120.3(3) ?
C35 C40 H40 . . 119.9 ?
C39 C40 H40 . . 119.9 ?
C38 C41 H41A . . 109.5 ?
C38 C41 H41B . . 109.5 ?
C38 C41 H41C . . 109.5 ?
H41A C41 H41B . . 109.5 ?
H41A C41 H41C . . 109.5 ?
H41B C41 H41C . . 109.5 ?
N4 C42 C43 . . 176.7(3) ?
C42 C43 H43A . . 109.5 ?
C42 C43 H43B . . 109.5 ?
C42 C43 H43C . . 109.5 ?
H43A C43 H43B . . 109.5 ?
H43A C43 H43C . . 109.5 ?
H43B C43 H43C . . 109.5 ?
H1AA C1A H1AB . . 109.5 ?
H1AA C1A H1AC . . 109.5 ?
H1AB C1A H1AC . . 109.5 ?
C1B C1A H1AA . . 109.5 ?
C1B C1A H1AB . . 109.5 ?
C1B C1A H1AC . . 109.5 ?
C1A C1B H1BA . . 109.9 ?
C1A C1B H1BB . . 109.9 ?
H1BA C1B H1BB . . 108.3 ?
C1C C1B C1A . . 109.1(7) ?
C1C C1B H1BA . . 109.9 ?
C1C C1B H1BB . . 109.9 ?
C1B C1C H1CA . . 108.6 ?
C1B C1C H1CB . . 108.6 ?
H1CA C1C H1CB . . 107.6 ?
C1D C1C C1B . . 114.6(6) ?
C1D C1C H1CA . . 108.6 ?
C1D C1C H1CB . . 108.6 ?
C1C C1D H1DA . . 108.5 ?
C1C C1D H1DB . . 108.5 ?
C1C C1D C1E . . 114.9(6) ?
H1DA C1D H1DB . . 107.5 ?
C1E C1D H1DA . . 108.5 ?
C1E C1D H1DB . . 108.5 ?
C1D C1E H1EA . . 110.7 ?
C1D C1E H1EB . . 110.7 ?
C1D C1E C1F . . 105.3(6) ?
H1EA C1E H1EB . . 108.8 ?
C1F C1E H1EA . . 110.7 ?
C1F C1E H1EB . . 110.7 ?
C1E C1F H1FA . . 109.5 ?
C1E C1F H1FB . . 109.5 ?
C1E C1F H1FC . . 109.5 ?
H1FA C1F H1FB . . 109.5 ?
H1FA C1F H1FC . . 109.5 ?
H1FB C1F H1FC . . 109.5 ?
H1GA C1G H1GB . . 109.5 ?
H1GA C1G H1GC . . 109.5 ?
H1GB C1G H1GC . . 109.5 ?
C1H C1G H1GA . . 109.5 ?
C1H C1G H1GB . . 109.5 ?
C1H C1G H1GC . . 109.5 ?
C1G C1H H1HA . . 108.6 ?
C1G C1H H1HB . . 108.6 ?
C1G C1H C1I . . 114.6(17) ?
H1HA C1H H1HB . . 107.6 ?
C1I C1H H1HA . . 108.6 ?
C1I C1H H1HB . . 108.6 ?
C1H C1I H1IA . . 109.2 ?
C1H C1I H1IB . . 109.2 ?
H1IA C1I H1IB . . 107.9 ?
C1J C1I C1H . . 112.2(15) ?
C1J C1I H1IA . . 109.2 ?
C1J C1I H1IB . . 109.2 ?
C1I C1J H1JA . . 106.4 ?
C1I C1J H1JB . . 106.4 ?
C1I C1J C1K . . 123.6(18) ?
H1JA C1J H1JB . . 106.5 ?
C1K C1J H1JA . . 106.4 ?
C1K C1J H1JB . . 106.4 ?
C1J C1K H1KA . . 110.4 ?
C1J C1K H1KB . . 110.4 ?
C1J C1K C1L . . 106.8(15) ?
H1KA C1K H1KB . . 108.6 ?
C1L C1K H1KA . . 110.4 ?
C1L C1K H1KB . . 110.4 ?
C1K C1L H1LA . . 109.5 ?
C1K C1L H1LB . . 109.5 ?
C1K C1L H1LC . . 109.5 ?
H1LA C1L H1LB . . 109.5 ?
H1LA C1L H1LC . . 109.5 ?
H1LB C1L H1LC . . 109.5 ?

loop_
_geom_bond_atom_site_label_1
_geom_bond_atom_site_label_2
_geom_bond_site_symmetry_2
_geom_bond_distance
_geom_bond_publ_flag
Ni N1 . 1.896(2) ?
Ni N2 . 1.846(2) ?
Ni N3 . 1.906(2) ?
Ni N4 . 1.861(2) ?
N1 C1 . 1.375(3) ?
N1 C4 . 1.397(3) ?
N2 C19 . 1.365(3) ?
N2 C23 . 1.362(3) ?
N3 C24 . 1.390(3) ?
N3 C27 . 1.376(3) ?
N4 C42 . 1.140(3) ?
C1 C2 . 1.404(4) ?
C1 C5 . 1.469(4) ?
C2 H2 . 0.9500 ?
C2 C3 . 1.407(4) ?
C3 C4 . 1.403(4) ?
C3 C12 . 1.485(4) ?
C4 C19 . 1.445(4) ?
C5 C6 . 1.398(4) ?
C5 C10 . 1.392(4) ?
C6 H6 . 0.9500 ?
C6 C7 . 1.384(4) ?
C7 H7 . 0.9500 ?
C7 C8 . 1.394(5) ?
C8 C9 . 1.391(5) ?
C8 C11 . 1.512(4) ?
C9 H9 . 0.9500 ?
C9 C10 . 1.386(4) ?
C10 H10 . 0.9500 ?
C11 H11A . 0.9800 ?
C11 H11B . 0.9800 ?
C11 H11C . 0.9800 ?
C12 C13 . 1.394(4) ?
C12 C17 . 1.395(4) ?
C13 H13 . 0.9500 ?
C13 C14 . 1.382(4) ?
C14 H14 . 0.9500 ?
C14 C15 . 1.393(4) ?
C15 C16 . 1.397(4) ?
C15 C18 . 1.506(4) ?
C16 H16 . 0.9500 ?
C16 C17 . 1.393(4) ?
C17 H17 . 0.9500 ?
C18 H18A . 0.9800 ?
C18 H18B . 0.9800 ?
C18 H18C . 0.9800 ?
C19 C20 . 1.391(4) ?
C20 H20 . 0.9500 ?
C20 C21 . 1.382(4) ?
C21 H21 . 0.9500 ?
C21 C22 . 1.387(4) ?
C22 H22 . 0.9500 ?
C22 C23 . 1.395(4) ?
C23 C24 . 1.443(4) ?
C24 C25 . 1.396(4) ?
C25 C26 . 1.399(4) ?
C25 C28 . 1.481(4) ?
C26 H26 . 0.9500 ?
C26 C27 . 1.401(4) ?
C27 C35 . 1.476(4) ?
C28 C29 . 1.393(4) ?
C28 C33 . 1.392(4) ?
C29 H29 . 0.9500 ?
C29 C30 . 1.387(4) ?
C30 H30 . 0.9500 ?
C30 C31 . 1.394(4) ?
C31 C32 . 1.394(4) ?
C31 C34 . 1.515(4) ?
C32 H32 . 0.9500 ?
C32 C33 . 1.386(4) ?
C33 H33 . 0.9500 ?
C34 H34A . 0.9800 ?
C34 H34B . 0.9800 ?
C34 H34C . 0.9800 ?
C35 C36 . 1.401(4) ?
C35 C40 . 1.391(4) ?
C36 H36 . 0.9500 ?
C36 C37 . 1.385(4) ?
C37 H37 . 0.9500 ?
C37 C38 . 1.381(5) ?
C38 C39 . 1.393(5) ?
C38 C41 . 1.512(5) ?
C39 H39 . 0.9500 ?
C39 C40 . 1.393(4) ?
C40 H40 . 0.9500 ?
C41 H41A . 0.9800 ?
C41 H41B . 0.9800 ?
C41 H41C . 0.9800 ?
C42 C43 . 1.449(4) ?
C43 H43A . 0.9800 ?
C43 H43B . 0.9800 ?
C43 H43C . 0.9800 ?
C1A H1AA . 0.9800 ?
C1A H1AB . 0.9800 ?
C1A H1AC . 0.9800 ?
C1A C1B . 1.532(6) ?
C1B H1BA . 0.9900 ?
C1B H1BB . 0.9900 ?
C1B C1C . 1.515(5) ?
C1C H1CA . 0.9900 ?
C1C H1CB . 0.9900 ?
C1C C1D . 1.515(5) ?
C1D H1DA . 0.9900 ?
C1D H1DB . 0.9900 ?
C1D C1E . 1.525(5) ?
C1E H1EA . 0.9900 ?
C1E H1EB . 0.9900 ?
C1E C1F . 1.526(5) ?
C1F H1FA . 0.9800 ?
C1F H1FB . 0.9800 ?
C1F H1FC . 0.9800 ?
C1G H1GA . 0.9800 ?
C1G H1GB . 0.9800 ?
C1G H1GC . 0.9800 ?
C1G C1H . 1.529(6) ?
C1H H1HA . 0.9900 ?
C1H H1HB . 0.9900 ?
C1H C1I . 1.530(6) ?
C1I H1IA . 0.9900 ?
C1I H1IB . 0.9900 ?
C1I C1J . 1.519(6) ?
C1J H1JA . 0.9900 ?
C1J H1JB . 0.9900 ?
C1J C1K . 1.526(6) ?
C1K H1KA . 0.9900 ?
C1K H1KB . 0.9900 ?
C1K C1L . 1.533(6) ?
C1L H1LA . 0.9800 ?
C1L H1LB . 0.9800 ?
C1L H1LC . 0.9800 ?

loop_
_geom_torsion_atom_site_label_1
_geom_torsion_atom_site_label_2
_geom_torsion_atom_site_label_3
_geom_torsion_atom_site_label_4
_geom_torsion_site_symmetry_1
_geom_torsion_site_symmetry_2
_geom_torsion_site_symmetry_3
_geom_torsion_site_symmetry_4
_geom_torsion
_geom_torsion_publ_flag
Ni N1 C1 C2 . . . . 161.2(2) ?
Ni N1 C1 C5 . . . . -23.5(4) ?
Ni N1 C4 C3 . . . . -166.90(18) ?
Ni N1 C4 C19 . . . . 3.1(3) ?
Ni N2 C19 C4 . . . . -6.0(3) ?
Ni N2 C19 C20 . . . . 169.9(2) ?
Ni N2 C23 C22 . . . . -170.8(2) ?
Ni N2 C23 C24 . . . . 6.5(3) ?
Ni N3 C24 C23 . . . . -7.9(3) ?
Ni N3 C24 C25 . . . . 163.61(19) ?
Ni N3 C27 C26 . . . . -156.8(2) ?
Ni N3 C27 C35 . . . . 31.3(5) ?
N1 Ni N2 C19 . . . . 6.3(2) ?
N1 Ni N2 C23 . . . . 173.5(2) ?
N1 C1 C2 C3 . . . . 2.0(3) ?
N1 C1 C5 C6 . . . . -48.1(4) ?
N1 C1 C5 C10 . . . . 134.1(3) ?
N1 C4 C19 N2 . . . . 1.7(3) ?
N1 C4 C19 C20 . . . . -173.7(3) ?
N2 Ni N1 C1 . . . . -167.0(3) ?
N2 Ni N1 C4 . . . . -4.96(19) ?
N2 C19 C20 C21 . . . . -0.7(4) ?
N2 C23 C24 N3 . . . . 1.3(3) ?
N2 C23 C24 C25 . . . . -167.6(3) ?
N3 Ni N1 C1 . . . . -177.4(4) ?
N3 Ni N1 C4 . . . . -15.3(5) ?
N3 Ni N2 C19 . . . . -176.1(2) ?
N3 Ni N2 C23 . . . . -8.8(2) ?
N3 C24 C25 C26 . . . . 0.5(3) ?
N3 C24 C25 C28 . . . . 178.9(3) ?
N3 C27 C35 C36 . . . . -152.3(3) ?
N3 C27 C35 C40 . . . . 32.6(4) ?
N4 Ni N1 C1 . . . . 1.0(3) ?
N4 Ni N1 C4 . . . . 163.01(19) ?
N4 Ni N2 C19 . . . . -85.1(5) ?
N4 Ni N2 C23 . . . . 82.1(5) ?
C1 N1 C4 C3 . . . . 0.7(3) ?
C1 N1 C4 C19 . . . . 170.7(2) ?
C1 C2 C3 C4 . . . . -1.5(3) ?
C1 C2 C3 C12 . . . . 178.7(3) ?
C1 C5 C6 C7 . . . . -179.7(3) ?
C1 C5 C10 C9 . . . . 179.3(2) ?
C2 C1 C5 C6 . . . . 126.5(3) ?
C2 C1 C5 C10 . . . . -51.2(4) ?
C2 C3 C4 N1 . . . . 0.5(3) ?
C2 C3 C4 C19 . . . . -166.5(3) ?
C2 C3 C12 C13 . . . . 43.0(4) ?
C2 C3 C12 C17 . . . . -135.9(3) ?
C3 C4 C19 N2 . . . . 168.3(3) ?
C3 C4 C19 C20 . . . . -7.0(5) ?
C3 C12 C13 C14 . . . . 178.2(3) ?
C3 C12 C17 C16 . . . . -177.5(3) ?
C4 N1 C1 C2 . . . . -1.7(3) ?
C4 N1 C1 C5 . . . . 173.7(2) ?
C4 C3 C12 C13 . . . . -136.8(3) ?
C4 C3 C12 C17 . . . . 44.3(4) ?
C4 C19 C20 C21 . . . . 174.3(3) ?
C5 C1 C2 C3 . . . . -173.3(3) ?
C5 C6 C7 C8 . . . . 0.8(4) ?
C6 C5 C10 C9 . . . . 1.5(4) ?
C6 C7 C8 C9 . . . . 0.8(4) ?
C6 C7 C8 C11 . . . . -178.7(3) ?
C7 C8 C9 C10 . . . . -1.3(4) ?
C8 C9 C10 C5 . . . . 0.1(4) ?
C10 C5 C6 C7 . . . . -1.9(4) ?
C11 C8 C9 C10 . . . . 178.2(3) ?
C12 C3 C4 N1 . . . . -179.7(3) ?
C12 C3 C4 C19 . . . . 13.3(5) ?
C12 C13 C14 C15 . . . . -0.1(5) ?
C13 C12 C17 C16 . . . . 3.5(4) ?
C13 C14 C15 C16 . . . . 2.4(4) ?
C13 C14 C15 C18 . . . . -177.4(3) ?
C14 C15 C16 C17 . . . . -1.7(4) ?
C15 C16 C17 C12 . . . . -1.3(4) ?
C17 C12 C13 C14 . . . . -2.8(4) ?
C18 C15 C16 C17 . . . . 178.1(3) ?
C19 N2 C23 C22 . . . . -4.1(4) ?
C19 N2 C23 C24 . . . . 173.1(2) ?
C19 C20 C21 C22 . . . . -1.0(5) ?
C20 C21 C22 C23 . . . . 0.2(5) ?
C21 C22 C23 N2 . . . . 2.3(4) ?
C21 C22 C23 C24 . . . . -174.3(3) ?
C22 C23 C24 N3 . . . . 178.1(3) ?
C22 C23 C24 C25 . . . . 9.2(5) ?
C23 N2 C19 C4 . . . . -172.6(2) ?
C23 N2 C19 C20 . . . . 3.3(4) ?
C23 C24 C25 C26 . . . . 169.7(3) ?
C23 C24 C25 C28 . . . . -11.9(5) ?
C24 N3 C27 C26 . . . . 2.5(3) ?
C24 N3 C27 C35 . . . . -169.4(3) ?
C24 C25 C26 C27 . . . . 1.1(3) ?
C24 C25 C28 C29 . . . . -55.6(4) ?
C24 C25 C28 C33 . . . . 123.9(3) ?
C25 C26 C27 N3 . . . . -2.2(3) ?
C25 C26 C27 C35 . . . . 169.6(3) ?
C25 C28 C29 C30 . . . . 178.4(3) ?
C25 C28 C33 C32 . . . . -178.8(3) ?
C26 C25 C28 C29 . . . . 122.5(3) ?
C26 C25 C28 C33 . . . . -58.0(4) ?
C26 C27 C35 C36 . . . . 37.1(4) ?
C26 C27 C35 C40 . . . . -138.0(3) ?
C27 N3 C24 C23 . . . . -173.4(2) ?
C27 N3 C24 C25 . . . . -1.8(3) ?
C27 C35 C36 C37 . . . . -176.9(3) ?
C27 C35 C40 C39 . . . . 178.1(3) ?
C28 C25 C26 C27 . . . . -177.3(3) ?
C28 C29 C30 C31 . . . . 0.9(4) ?
C29 C28 C33 C32 . . . . 0.7(4) ?
C29 C30 C31 C32 . . . . -0.2(4) ?
C29 C30 C31 C34 . . . . 179.5(3) ?
C30 C31 C32 C33 . . . . -0.3(5) ?
C31 C32 C33 C28 . . . . 0.0(5) ?
C33 C28 C29 C30 . . . . -1.1(4) ?
C34 C31 C32 C33 . . . . -180.0(3) ?
C35 C36 C37 C38 . . . . -1.6(5) ?
C36 C35 C40 C39 . . . . 2.9(4) ?
C36 C37 C38 C39 . . . . 3.4(5) ?
C36 C37 C38 C41 . . . . -175.8(3) ?
C37 C38 C39 C40 . . . . -2.0(5) ?
C38 C39 C40 C35 . . . . -1.1(5) ?
C40 C35 C36 C37 . . . . -1.6(4) ?
C41 C38 C39 C40 . . . . 177.1(3) ?
C1A C1B C1C C1D . . . . 178.1(7) ?
C1B C1C C1D C1E . . . . 72.3(8) ?
C1C C1D C1E C1F . . . . 169.8(7) ?
C1G C1H C1I C1J . . . . 177(2) ?
C1H C1I C1J C1K . . . . 130(3) ?
C1I C1J C1K C1L . . . . 148(3) ?

_cod_database_fobs_code 2243626
